data_2104659
loop_
_publ_author_name
'Johnstone, Russell D. L.'
'Lennie, Alistair R.'
'Parsons, Simon'
'Pidcock, Elna'
'Warren, John E.'

_publ_section_title
;
 Comparison of the effects of pressure on three layered hydrates: a
 partially successful attempt to predict a high-pressure phase
 transition
;
_journal_issue 6
_journal_name_full 'Acta Crystallographica Section B'
_journal_page_first 731
_journal_page_last 748
_journal_paper_doi 10.1107/S0108768109039469
_journal_volume 65
_journal_year 2009
_chemical_formula_moiety 'C9 H13 N1 O6 S1'
_chemical_formula_sum 'C9 H13 N O6 S'
_chemical_formula_weight 263.27
_chemical_name_common 'S-4-Sulfo-L-Phenylalanine monohydrate'
_space_group_IT_number 4
_symmetry_cell_setting monoclinic
_symmetry_space_group_name_Hall 'P 2yb'
_symmetry_space_group_name_H-M 'P 1 21 1'
_atom_sites_solution_hydrogens geom
_atom_sites_solution_primary direct
_cell_angle_alpha 90
_cell_angle_beta 92.591(7)
_cell_angle_gamma 90
_cell_formula_units_Z 2
_cell_length_a 6.3782(3)
_cell_length_b 7.4754(3)
_cell_length_c 11.4450(13)
_cell_measurement_reflns_used 1047
_cell_measurement_temperature 293
_cell_measurement_theta_max 19
_cell_measurement_theta_min 3
_cell_volume 545.14(7)
_computing_cell_refinement 'Apex2 (Bruker AXS, 2006)'
_computing_data_collection 'Apex2 (Bruker AXS, 2006)'
_computing_data_reduction 'Apex2 (Bruker AXS, 2006)'
_computing_molecular_graphics 'CAMERON (Watkin et al., 1996)'
_computing_publication_material 'CRYSTALS (Betteridge et al., 2003)'
_computing_structure_refinement 'CRYSTALS (Betteridge et al., 2003)'
_computing_structure_solution 'SIR92 (Altomare et al., 1994)'
_diffrn_ambient_temperature 293
_diffrn_measured_fraction_theta_full 0.344
_diffrn_measured_fraction_theta_max 0.316
_diffrn_measurement_device 'Bruker Kappa Apex2'
_diffrn_measurement_device_type Area
_diffrn_measurement_method \w
_diffrn_radiation_monochromator silicon
_diffrn_radiation_type synchrotron
_diffrn_radiation_wavelength 0.47800
_diffrn_reflns_av_R_equivalents 0.0456
_diffrn_reflns_limit_h_max 8
_diffrn_reflns_limit_h_min -8
_diffrn_reflns_limit_k_max 10
_diffrn_reflns_limit_k_min 0
_diffrn_reflns_limit_l_max 7
_diffrn_reflns_limit_l_min 0
_diffrn_reflns_number 3231
_diffrn_reflns_reduction_process
;
 Scaled and merged with Sortav
 R.H. Blessing, (1987) Cryst. Rev. 1, 3-58
 R.H. Blessing, (1989) J. Appl. Cryst. 22, 396-397
;
_diffrn_reflns_theta_full 15.973
_diffrn_reflns_theta_max 19.967
_diffrn_reflns_theta_min 3.107
_diffrn_standards_number 0
_exptl_absorpt_coefficient_mu 0.315
_exptl_absorpt_correction_T_max 0.97
_exptl_absorpt_correction_T_min 0.72
_exptl_absorpt_correction_type multi-scan
_exptl_absorpt_process_details 'SADABS (Siemens, 1996)'
_exptl_crystal_colour colourless
_exptl_crystal_density_diffrn 1.604
_exptl_crystal_density_method 'not measured'
_exptl_crystal_description plate
_exptl_crystal_F_000 276
_exptl_crystal_size_max 0.20
_exptl_crystal_size_mid 0.20
_exptl_crystal_size_min 0.10
_refine_diff_density_max 0.10
_refine_diff_density_min -0.11
_refine_ls_extinction_method None
_refine_ls_goodness_of_fit_ref 0.8801
_refine_ls_hydrogen_treatment mixed
_refine_ls_matrix_type full
_refine_ls_number_parameters 162
_refine_ls_number_reflns 499
_refine_ls_number_restraints 402
_refine_ls_R_factor_all 0.0361
_refine_ls_R_factor_gt 0.0288
_refine_ls_shift/su_max 0.000062
_refine_ls_structure_factor_coef F
_refine_ls_weighting_details
;
 Method, part 1, Chebychev polynomial, (Watkin, 1994, Prince, 1982)
 [weight] = 1.0/[A~0~*T~0~(x)+A~1~*T~1~(x) ... +A~n-1~]*T~n-1~(x)]
 where A~i~ are the Chebychev coefficients listed below and x= Fcalc/Fmax
 Method = Robust Weighting (Prince, 1982)
 W = [weight] * [1-(deltaF/6*sigmaF)^2^]^2^
 A~i~ are:
 9.43 -10.0 5.33
;
_refine_ls_weighting_scheme calc
_refine_ls_wR_factor_all 0.0300
_refine_ls_wR_factor_gt 0.0267
_refine_ls_wR_factor_ref 0.0267
_reflns_number_gt 499
_reflns_number_total 561
_reflns_threshold_expression I>2.0\s(I)
_cod_data_source_file ws5073.cif
_cod_data_source_block SPMI1.0GPa
_cod_depositor_comments
;
The following automatic conversions were performed:
'_symmetry_cell_setting' value 'Monoclinic' changed to 'monoclinic'
according to '/home/saulius/struct/CIF-dictionaries/cif_core.dic'
dictionary named 'cif_core.dic' version 2.4.1 from 2010-06-29.

Automatic conversion script
Id: cif_fix_enum 1527 2010-12-29 10:47:43Z saulius 

The following automatic conversions were performed:

'_symmetry_cell_setting' value 'Monoclinic' changed to 'monoclinic'
according to /home/saulius/struct/CIF-dictionaries/cif_core.dic
dictionary named 'cif_core.dic' version 2.4.1 from 2010-06-29.

Automatic conversion script
Id: cif_fix_values 1715 2011-07-08 13:25:40Z adriana 
;
_cod_original_sg_symbol_H-M 'P 1 21 1 '
_cod_original_formula_sum 'C9 H13 N1 O6 S1'
_cod_database_code 2104659
_cod_database_fobs_code 2104659

loop_
_symmetry_equiv_pos_as_xyz
x,y,z
-x,y+1/2,-z

loop_
_atom_site_type_symbol
_atom_site_label
_atom_site_fract_x
_atom_site_fract_y
_atom_site_fract_z
_atom_site_U_iso_or_equiv
_atom_site_adp_type
_atom_site_occupancy
_atom_site_disorder_assembly
_atom_site_disorder_group
S S1 0.23875(10) 0.79460(12) -0.27979(14) 0.0305 Uani 1.0000 . .
N N1 0.5060(4) 0.6705(3) 0.4145(5) 0.0341 Uani 1.0000 . .
O O1 0.2503(3) 0.9424(3) 0.4384(4) 0.0351 Uani 1.0000 . .
O O2 0.1930(3) 0.9846(3) 0.2465(4) 0.0380 Uani 1.0000 . .
O O3 0.2206(3) 0.9886(2) -0.2764(4) 0.0331 Uani 1.0000 . .
O O4 0.0474(3) 0.7177(3) -0.3356(4) 0.0454 Uani 1.0000 . .
O O5 0.4287(3) 0.7320(3) -0.3309(5) 0.0459 Uani 1.0000 . .
C C1 0.2788(4) 0.9037(3) 0.3388(4) 0.0288 Uani 1.0000 . .
C C2 0.4131(3) 0.7478(3) 0.3049(4) 0.0271 Uani 1.0000 . .
C C3 0.2827(3) 0.6079(3) 0.2347(4) 0.0284 Uani 1.0000 . .
C C4 0.2670(3) 0.6474(3) 0.1063(4) 0.0276 Uani 1.0000 . .
C C5 0.4389(3) 0.6210(3) 0.0382(4) 0.0326 Uani 1.0000 . .
C C6 0.4291(4) 0.6570(3) -0.0805(4) 0.0332 Uani 1.0000 . .
C C7 0.2447(3) 0.7250(3) -0.1324(3) 0.0296 Uani 1.0000 . .
C C8 0.0702(3) 0.7526(3) -0.0653(5) 0.0303 Uani 1.0000 . .
C C9 0.0796(3) 0.7119(3) 0.0517(4) 0.0324 Uani 1.0000 . .
H H1 0.120(4) 1.066(3) 0.2747(17) 0.0541(14) Uiso 1.0000 . .
H H4 0.4018 0.6306 0.4595 0.0509 Uiso 1.0000 . .
H H5 0.5915 0.5777 0.3971 0.0509 Uiso 1.0000 . .
H H6 0.5820 0.7559 0.4541 0.0509 Uiso 1.0000 . .
H H7 0.5283 0.7923 0.2561 0.0324 Uiso 1.0000 . .
H H8 0.3493 0.4893 0.2464 0.0341 Uiso 1.0000 . .
H H9 0.1394 0.6053 0.2644 0.0341 Uiso 1.0000 . .
H H10 0.5662 0.5772 0.0739 0.0391 Uiso 1.0000 . .
H H11 0.5473 0.6355 -0.1261 0.0397 Uiso 1.0000 . .
H H12 -0.0555 0.7998 -0.1008 0.0361 Uiso 1.0000 . .
H H13 -0.0411 0.7275 0.0963 0.0389 Uiso 1.0000 . .
O O6 0.1974(3) 0.4327(3) 0.4961(6) 0.0521 Uani 1.0000 . .
H H2 0.116(3) 0.367(4) 0.455(2) 0.0759(10) Uiso 1.0000 . .
H H3 0.120(3) 0.489(4) 0.541(3) 0.0759(10) Uiso 1.0000 . .

loop_
_atom_site_aniso_label
_atom_site_aniso_U_11
_atom_site_aniso_U_22
_atom_site_aniso_U_33
_atom_site_aniso_U_12
_atom_site_aniso_U_13
_atom_site_aniso_U_23
S1 0.0263(2) 0.0276(2) 0.0371(15) -0.0060(2) -0.0037(4) 0.0007(5)
N1 0.0327(10) 0.0370(10) 0.032(4) 0.0120(8) -0.0034(18) 0.0006(15)
O1 0.0340(10) 0.0367(9) 0.034(3) 0.0084(7) -0.0004(18) 0.0004(15)
O2 0.0433(10) 0.0344(8) 0.036(4) 0.0165(8) -0.0043(17) -0.0002(15)
O3 0.0334(8) 0.0292(6) 0.037(4) -0.0051(6) 0.0061(15) 0.0072(13)
O4 0.0439(10) 0.0493(10) 0.041(4) -0.0230(8) -0.0153(17) 0.0092(16)
O5 0.0435(10) 0.0494(10) 0.045(4) 0.0077(8) 0.0081(14) 0.0018(18)
C1 0.0250(10) 0.0268(9) 0.034(3) 0.0023(8) -0.0048(17) -0.0017(15)
C2 0.0232(9) 0.0281(9) 0.030(3) 0.0035(6) 0.0008(16) 0.0021(12)
C3 0.0265(10) 0.0262(9) 0.032(3) -0.0002(8) -0.0004(16) 0.0048(14)
C4 0.0286(9) 0.0236(9) 0.030(3) -0.0003(7) -0.0027(13) 0.0004(14)
C5 0.0274(9) 0.0351(11) 0.035(3) 0.0080(8) -0.0013(15) 0.0010(19)
C6 0.0289(10) 0.0356(11) 0.035(3) 0.0054(8) -0.0004(17) 0.002(2)
C7 0.0269(10) 0.0247(9) 0.037(2) -0.0022(8) -0.0034(12) 0.0016(15)
C8 0.0278(9) 0.0285(11) 0.034(2) 0.0027(7) -0.0057(14) -0.0003(15)
C9 0.0259(10) 0.0340(11) 0.037(3) 0.0032(8) -0.0005(16) 0.0067(19)
O6 0.0344(9) 0.0501(12) 0.071(6) 0.0008(7) -0.0069(17) -0.0084(16)

loop_
_atom_type_symbol
_atom_type_scat_dispersion_real
_atom_type_scat_dispersion_imag
_atom_type_scat_source
C 0.0000 0.0010 'International Tables Vol C 4.2.6.8 and 6.1.1.4'
H 0.0000 0.0000 'International Tables Vol C 4.2.6.8 and 6.1.1.4'
N 0.0010 0.0010 'International Tables Vol C 4.2.6.8 and 6.1.1.4'
O 0.0030 0.0030 'International Tables Vol C 4.2.6.8 and 6.1.1.4'
S 0.0610 0.0550 'International Tables Vol C 4.2.6.8 and 6.1.1.4'

loop_
_geom_angle_atom_site_label_1
_geom_angle_atom_site_label_2
_geom_angle_atom_site_label_3
_geom_angle_site_symmetry_1
_geom_angle_site_symmetry_2
_geom_angle_site_symmetry_3
_geom_angle
_geom_angle_publ_flag
O3 S1 O4 . . . 109.65(12) yes
O3 S1 O5 . . . 113.71(14) yes
O4 S1 O5 . . . 113.09(19) yes
O3 S1 C7 . . . 105.47(19) yes
O4 S1 C7 . . . 106.36(18) yes
O5 S1 C7 . . . 107.99(18) yes
C2 N1 H4 . . . 109.5 no
C2 N1 H5 . . . 109.5 no
H4 N1 H5 . . . 109.5 no
C2 N1 H6 . . . 109.5 no
H4 N1 H6 . . . 109.5 no
H5 N1 H6 . . . 109.5 no
C1 O2 H1 . . . 104.0(13) no
O2 C1 O1 . . . 125.3(2) yes
O2 C1 C2 . . . 111.7(2) yes
O1 C1 C2 . . . 123.0(2) yes
C1 C2 N1 . . . 107.1(2) yes
C1 C2 C3 . . . 111.09(17) yes
N1 C2 C3 . . . 111.34(19) yes
C1 C2 H7 . . . 109.1 no
N1 C2 H7 . . . 109.1 no
C3 C2 H7 . . . 109.1 no
C2 C3 C4 . . . 112.9(2) yes
C2 C3 H8 . . . 108.6 no
C4 C3 H8 . . . 108.6 no
C2 C3 H9 . . . 108.6 no
C4 C3 H9 . . . 108.6 no
H8 C3 H9 . . . 109.5 no
C3 C4 C5 . . . 120.19(19) yes
C3 C4 C9 . . . 121.4(2) yes
C5 C4 C9 . . . 118.5(2) yes
C4 C5 C6 . . . 121.43(18) yes
C4 C5 H10 . . . 119.3 no
C6 C5 H10 . . . 119.3 no
C5 C6 C7 . . . 119.4(2) yes
C5 C6 H11 . . . 120.3 no
C7 C6 H11 . . . 120.3 no
S1 C7 C6 . . . 119.85(18) yes
S1 C7 C8 . . . 119.95(17) yes
C6 C7 C8 . . . 120.0(2) yes
C7 C8 C9 . . . 120.23(18) yes
C7 C8 H12 . . . 119.9 no
C9 C8 H12 . . . 119.9 no
C4 C9 C8 . . . 120.5(2) yes
C4 C9 H13 . . . 119.7 no
C8 C9 H13 . . . 119.8 no
H2 O6 H3 . . . 105.500(6) no

loop_
_geom_bond_atom_site_label_1
_geom_bond_atom_site_label_2
_geom_bond_site_symmetry_1
_geom_bond_site_symmetry_2
_geom_bond_distance
_geom_bond_publ_flag
S1 O3 . . 1.4552(18) yes
S1 O4 . . 1.469(2) yes
S1 O5 . . 1.447(3) yes
S1 C7 . . 1.764(4) yes
N1 C2 . . 1.479(4) yes
N1 H4 . . 0.910 no
N1 H5 . . 0.910 no
N1 H6 . . 0.910 no
O1 C1 . . 1.197(5) yes
O2 C1 . . 1.315(4) yes
O2 H1 . . 0.840(7) no
C1 C2 . . 1.508(3) yes
C2 C3 . . 1.540(4) yes
C2 H7 . . 1.000 no
C3 C4 . . 1.498(5) yes
C3 H8 . . 0.990 no
C3 H9 . . 0.990 no
C4 C5 . . 1.388(4) yes
C4 C9 . . 1.408(3) yes
C5 C6 . . 1.384(5) yes
C5 H10 . . 0.950 no
C6 C7 . . 1.390(3) yes
C6 H11 . . 0.950 no
C7 C8 . . 1.396(4) yes
C8 C9 . . 1.373(5) yes
C8 H12 . . 0.950 no
C9 H13 . . 0.950 no
O6 H2 . . 0.840 no
O6 H3 . . 0.84000(5) no

loop_
_cod_related_entry_id
_cod_related_entry_database
_cod_related_entry_code
1 ChemSpider 30654548
